data_2227111
loop_
_publ_author_name
'Oudahmane, Abdelghani'
'Daoud, Mohamed'
'Tanouti, Boumediene'
'Avignant, Daniel'
'Zambon, Daniel'

_publ_section_title
;
 KPr(PO~3~)~4~
;
_journal_coeditor_code WM2370
_journal_issue 8
_journal_name_full 'Acta Crystallographica Section E'
_journal_page_first i59
_journal_page_last i60
_journal_paper_doi 10.1107/S1600536810026942
_journal_volume 66
_journal_year 2010
_chemical_formula_iupac 'K Pr (PO 3)4'
_chemical_formula_structural 'K Pr (PO3)4'
_chemical_formula_sum 'K O12 P4 Pr'
_chemical_formula_weight 495.89
_chemical_name_common KPr(PO3)4
_chemical_name_systematic
;
Potassium praseodymium polyphosphate
;
_space_group_IT_number 4
_symmetry_cell_setting monoclinic
_symmetry_space_group_name_Hall 'P 2yb'
_symmetry_space_group_name_H-M 'P 1 21 1'
_atom_sites_solution_primary direct
_atom_sites_solution_secondary difmap
_audit_creation_method SHELXL-97
_cell_angle_alpha 90.00
_cell_angle_beta 91.9940(10)
_cell_angle_gamma 90.00
_cell_formula_units_Z 2
_cell_length_a 7.2872(2)
_cell_length_b 8.4570(3)
_cell_length_c 8.0268(2)
_cell_measurement_reflns_used 9960
_cell_measurement_temperature 296(2)
_cell_measurement_theta_max 57.25
_cell_measurement_theta_min 2.80
_cell_volume 494.37(3)
_computing_cell_refinement 'SAINT (Bruker, 2008)'
_computing_data_collection 'APEX2 (Bruker, 2008)'
_computing_data_reduction 'SAINT (Bruker, 2008)'
_computing_molecular_graphics
;
CaRine (Boudias & Monceau, 1998) and
<i>ORTEP</i>-3 for Windows (Farrugia, 1997)
;
_computing_publication_material 'SHELXTL (Sheldrick, 2008)'
_computing_structure_refinement 'SHELXL97 (Sheldrick, 2008)'
_computing_structure_solution 'SHELXS97 (Sheldrick, 2008)'
_diffrn_ambient_temperature 296(2)
_diffrn_detector_area_resol_mean 8.3333
_diffrn_measured_fraction_theta_full 0.992
_diffrn_measured_fraction_theta_max 0.992
_diffrn_measurement_device_type 'Bruker APEXII CCD'
_diffrn_measurement_method '\w and \f'
_diffrn_radiation_monochromator graphite
_diffrn_radiation_source 'fine-focus sealed tube'
_diffrn_radiation_type MoK\a
_diffrn_radiation_wavelength 0.71073
_diffrn_reflns_av_R_equivalents 0.0342
_diffrn_reflns_av_sigmaI/netI 0.0365
_diffrn_reflns_limit_h_max 17
_diffrn_reflns_limit_h_min -17
_diffrn_reflns_limit_k_max 20
_diffrn_reflns_limit_k_min -19
_diffrn_reflns_limit_l_max 18
_diffrn_reflns_limit_l_min -18
_diffrn_reflns_number 45940
_diffrn_reflns_theta_full 57.44
_diffrn_reflns_theta_max 57.44
_diffrn_reflns_theta_min 3.69
_exptl_absorpt_coefficient_mu 6.060
_exptl_absorpt_correction_T_max 0.7513
_exptl_absorpt_correction_T_min 0.4480
_exptl_absorpt_correction_type multi-scan
_exptl_absorpt_process_details '(SADABS; Bruker, 2008)'
_exptl_crystal_colour green
_exptl_crystal_density_diffrn 3.331
_exptl_crystal_density_method 'not measured'
_exptl_crystal_description Prism
_exptl_crystal_F_000 468
_exptl_crystal_size_max 0.287
_exptl_crystal_size_mid 0.207
_exptl_crystal_size_min 0.164
_refine_diff_density_max 2.859
_refine_diff_density_min -2.415
_refine_ls_abs_structure_details 'Flack (1983), 6278 Friedel pairs'
_refine_ls_abs_structure_Flack 0.022(3)
_refine_ls_extinction_coef 0.0305(6)
_refine_ls_extinction_expression Fc^*^=kFc[1+0.001xFc^2^\l^3^/sin(2\q)]^-1/4^
_refine_ls_extinction_method 'SHELXL97 (Sheldrick, 2008)'
_refine_ls_goodness_of_fit_ref 1.073
_refine_ls_matrix_type full
_refine_ls_number_constraints 0
_refine_ls_number_parameters 164
_refine_ls_number_reflns 13443
_refine_ls_number_restraints 1
_refine_ls_restrained_S_all 1.073
_refine_ls_R_factor_all 0.0181
_refine_ls_R_factor_gt 0.0177
_refine_ls_shift/su_max 0.004
_refine_ls_shift/su_mean 0.000
_refine_ls_structure_factor_coef Fsqd
_refine_ls_weighting_details 'calc w=1/[\s^2^(Fo^2^)+(0.0000P)^2^+0.0715P] where P=(Fo^2^+2Fc^2^)/3'
_refine_ls_weighting_scheme calc
_refine_ls_wR_factor_gt 0.0430
_refine_ls_wR_factor_ref 0.0431
_reflns_number_gt 13257
_reflns_number_total 13443
_reflns_threshold_expression I>2\s(I)
_cod_data_source_file wm2370.cif
_cod_data_source_block I
_cod_original_sg_symbol_H-M 'P 21'
_cod_database_code 2227111
_cod_database_fobs_code 2227111

loop_
_symmetry_equiv_pos_as_xyz
'x, y, z'
'-x, y+1/2, -z'

loop_
_atom_site_type_symbol
_atom_site_label
_atom_site_fract_x
_atom_site_fract_y
_atom_site_fract_z
_atom_site_U_iso_or_equiv
_atom_site_adp_type
_atom_site_calc_flag
_atom_site_refinement_flags
_atom_site_occupancy
_atom_site_disorder_assembly
_atom_site_disorder_group
K K 0.77227(5) 0.31500(7) 0.72001(4) 0.02909(8) Uani d . 1 . .
Pr Pr 0.265282(4) 0.119995(8) 0.757982(4) 0.005520(10) Uani d . 1 . .
P P1 0.50137(3) 0.26677(3) 0.38019(3) 0.00690(3) Uani d . 1 . .
P P2 0.93476(3) 0.24280(3) 0.09865(3) 0.00685(3) Uani d . 1 . .
P P3 0.12252(3) 0.37267(3) 0.39531(3) 0.00674(3) Uani d . 1 . .
P P4 0.60346(3) 0.04117(3) 0.10444(3) 0.00675(3) Uani d . 1 . .
O O1 1.04301(12) 0.23711(10) 0.27436(11) 0.01360(11) Uani d . 1 . .
O O2 0.81354(11) 0.08886(10) 0.12702(13) 0.01412(12) Uani d . 1 . .
O O3 -0.03801(11) 0.02642(9) 0.65100(11) 0.01191(10) Uani d . 1 . .
O O4 0.11151(11) 0.31458(11) 0.56903(9) 0.01188(10) Uani d . 1 . .
O O5 0.33093(10) 0.38001(9) 0.34329(10) 0.01061(9) Uani d . 1 . .
O O6 0.66909(10) 0.36646(10) 0.38630(10) 0.01127(9) Uani d . 1 . .
O O7 0.18250(12) -0.11539(10) 0.92653(10) 0.01172(10) Uani d . 1 . .
O O8 0.41427(12) 0.38104(10) 0.82424(13) 0.01527(12) Uani d . 1 . .
O O9 0.53826(12) 0.07174(11) 0.93036(10) 0.01395(12) Uani d . 1 . .
O O10 0.49263(14) 0.16280(13) 0.21526(13) 0.01754(15) Uani d . 1 . .
O O11 1.06463(16) 0.21154(13) -0.03535(13) 0.01866(16) Uani d . 1 . .
O O12 0.46952(13) 0.16652(11) 0.52829(11) 0.01411(12) Uani d . 1 . .

loop_
_atom_site_aniso_label
_atom_site_aniso_U_11
_atom_site_aniso_U_22
_atom_site_aniso_U_33
_atom_site_aniso_U_12
_atom_site_aniso_U_13
_atom_site_aniso_U_23
K 0.01717(11) 0.0542(3) 0.01579(10) 0.00955(13) -0.00159(8) -0.00090(12)
Pr 0.005460(10) 0.005630(10) 0.005480(10) -0.000320(10) 0.000210(10) 0.000060(10)
P1 0.00666(7) 0.00665(7) 0.00750(7) 0.00002(5) 0.00174(5) 0.00055(5)
P2 0.00649(6) 0.00695(7) 0.00716(7) -0.00010(5) 0.00069(5) -0.00144(5)
P3 0.00623(6) 0.00685(7) 0.00704(7) 0.00079(5) -0.00105(5) 0.00031(5)
P4 0.00704(7) 0.00576(6) 0.00735(7) -0.00051(5) -0.00141(5) -0.00019(5)
O1 0.0159(3) 0.0098(2) 0.0145(3) 0.0010(2) -0.0082(2) -0.00244(18)
O2 0.0083(2) 0.0108(2) 0.0229(3) -0.00354(17) -0.0037(2) 0.0027(2)
O3 0.0102(2) 0.0084(2) 0.0168(3) -0.00284(17) -0.00320(19) -0.00037(18)
O4 0.0114(2) 0.0160(3) 0.0082(2) 0.0013(2) 0.00038(16) 0.00301(18)
O5 0.00730(18) 0.0111(2) 0.0135(2) 0.00173(16) 0.00166(16) 0.00354(18)
O6 0.00779(19) 0.0116(2) 0.0145(2) -0.00191(17) 0.00084(16) 0.00167(19)
O7 0.0141(2) 0.0103(2) 0.0106(2) -0.00433(19) -0.00116(18) 0.00117(17)
O8 0.0131(3) 0.0090(2) 0.0235(4) 0.00183(19) -0.0015(2) -0.0067(2)
O9 0.0143(3) 0.0186(3) 0.0087(2) 0.0028(2) -0.00406(18) 0.0001(2)
O10 0.0157(3) 0.0201(3) 0.0169(3) 0.0020(3) 0.0016(2) -0.0106(3)
O11 0.0206(4) 0.0191(3) 0.0171(3) 0.0030(3) 0.0121(3) -0.0029(3)
O12 0.0141(3) 0.0144(3) 0.0142(3) 0.0033(2) 0.0059(2) 0.0074(2)

loop_
_atom_type_symbol
_atom_type_description
_atom_type_scat_dispersion_real
_atom_type_scat_dispersion_imag
_atom_type_scat_source
O O 0.0106 0.0060 'International Tables Vol C Tables 4.2.6.8 and 6.1.1.4'
P P 0.1023 0.0942 'International Tables Vol C Tables 4.2.6.8 and 6.1.1.4'
K K 0.2009 0.2494 'International Tables Vol C Tables 4.2.6.8 and 6.1.1.4'
Pr Pr -0.2180 2.8214 'International Tables Vol C Tables 4.2.6.8 and 6.1.1.4'

loop_
_geom_angle_atom_site_label_1
_geom_angle_atom_site_label_2
_geom_angle_atom_site_label_3
_geom_angle_site_symmetry_1
_geom_angle_site_symmetry_3
_geom_angle
_geom_angle_publ_flag
O4 K O6 1_655 . 78.26(2) ?
O4 K O8 1_655 . 166.08(3) ?
O6 K O8 . . 91.87(3) ?
O4 K O3 1_655 1_655 58.32(3) ?
O6 K O3 . 1_655 93.61(3) ?
O8 K O3 . 1_655 133.01(3) ?
O4 K O7 1_655 2_657 110.62(3) ?
O6 K O7 . 2_657 157.42(3) ?
O8 K O7 . 2_657 75.23(3) ?
O3 K O7 1_655 2_657 108.78(3) ?
O4 K O12 1_655 . 115.71(3) ?
O6 K O12 . . 52.38(2) ?
O8 K O12 . . 63.48(3) ?
O3 K O12 1_655 . 83.86(3) ?
O7 K O12 2_657 . 131.14(3) ?
O4 K O11 1_655 1_556 70.23(2) ?
O6 K O11 . 1_556 147.28(3) ?
O8 K O11 . 1_556 120.66(3) ?
O3 K O11 1_655 1_556 62.54(3) ?
O7 K O11 2_657 1_556 50.31(2) ?
O12 K O11 . 1_556 136.81(3) ?
O4 K O9 1_655 . 136.58(3) ?
O6 K O9 . . 118.49(3) ?
O8 K O9 . . 56.95(3) ?
O3 K O9 1_655 . 79.85(3) ?
O7 K O9 2_657 . 70.04(3) ?
O12 K O9 . . 66.11(2) ?
O11 K O9 1_556 . 81.08(3) ?
O4 K P2 1_655 1_556 96.054(18) ?
O6 K P2 . 1_556 174.10(2) ?
O8 K P2 . 1_556 94.00(2) ?
O3 K P2 1_655 1_556 81.93(2) ?
O7 K P2 2_657 1_556 26.858(16) ?
O12 K P2 . 1_556 130.40(2) ?
O11 K P2 1_556 1_556 26.821(17) ?
O9 K P2 . 1_556 64.676(17) ?
O4 K P1 1_655 . 98.784(19) ?
O6 K P1 . . 26.147(16) ?
O8 K P1 . . 74.92(2) ?
O3 K P1 1_655 . 90.78(2) ?
O7 K P1 2_657 . 150.12(2) ?
O12 K P1 . . 26.409(16) ?
O11 K P1 1_556 . 153.20(3) ?
O9 K P1 . . 92.400(19) ?
P2 K P1 1_556 . 156.78(2) ?
O4 K P4 1_655 2_656 148.57(3) ?
O6 K P4 . 2_656 96.19(2) ?
O8 K P4 . 2_656 21.809(17) ?
O3 K P4 1_655 2_656 152.95(2) ?
O7 K P4 2_657 2_656 65.122(18) ?
O12 K P4 . 2_656 82.33(2) ?
O11 K P4 1_556 2_656 115.28(2) ?
O9 K P4 . 2_656 73.308(19) ?
P2 K P4 1_556 2_656 89.502(11) ?
P1 K P4 . 2_656 87.099(10) ?
O4 K P3 1_655 1_655 20.271(16) ?
O6 K P3 . 1_655 58.589(17) ?
O8 K P3 . 1_655 147.16(3) ?
O3 K P3 1_655 1_655 68.374(19) ?
O7 K P3 2_657 1_655 126.64(2) ?
O12 K P3 . 1_655 102.092(19) ?
O11 K P3 1_556 1_655 90.45(2) ?
O9 K P3 . 1_655 147.36(2) ?
P2 K P3 1_556 1_655 115.882(11) ?
P1 K P3 . 1_655 81.085(10) ?
P4 K P3 2_656 1_655 137.479(17) ?
O11 Pr O9 1_456 . 99.75(4) ?
O11 Pr O12 1_456 . 151.63(3) ?
O9 Pr O12 . . 87.04(3) ?
O11 Pr O3 1_456 . 77.45(4) ?
O9 Pr O3 . . 148.45(3) ?
O12 Pr O3 . . 110.50(3) ?
O11 Pr O4 1_456 . 86.26(3) ?
O9 Pr O4 . . 143.85(3) ?
O12 Pr O4 . . 72.87(3) ?
O3 Pr O4 . . 67.70(3) ?
O11 Pr O6 1_456 2_646 137.47(3) ?
O9 Pr O6 . 2_646 87.33(3) ?
O12 Pr O6 . 2_646 69.86(3) ?
O3 Pr O6 . 2_646 75.34(3) ?
O4 Pr O6 . 2_646 112.14(3) ?
O11 Pr O7 1_456 . 73.45(4) ?
O9 Pr O7 . . 76.38(3) ?
O12 Pr O7 . . 134.75(3) ?
O3 Pr O7 . . 72.70(3) ?
O4 Pr O7 . . 138.54(3) ?
O6 Pr O7 2_646 . 67.60(3) ?
O11 Pr O8 1_456 . 80.66(4) ?
O9 Pr O8 . . 71.69(3) ?
O12 Pr O8 . . 75.38(3) ?
O3 Pr O8 . . 136.89(3) ?
O4 Pr O8 . . 74.26(3) ?
O6 Pr O8 2_646 . 140.10(3) ?
O7 Pr O8 . . 134.32(3) ?
O11 Pr K 1_456 1_455 48.64(3) ?
O9 Pr K . 1_455 147.29(2) ?
O12 Pr K . 1_455 116.78(2) ?
O3 Pr K . 1_455 46.23(2) ?
O4 Pr K . 1_455 44.44(2) ?
O6 Pr K 2_646 1_455 120.771(19) ?
O7 Pr K . 1_455 97.96(2) ?
O8 Pr K . 1_455 91.99(2) ?
O11 Pr K 1_456 . 120.16(3) ?
O9 Pr K . . 51.68(2) ?
O12 Pr K . . 45.47(3) ?
O3 Pr K . . 155.08(2) ?
O4 Pr K . . 94.44(2) ?
O6 Pr K 2_646 . 97.156(19) ?
O7 Pr K . . 127.02(2) ?
O8 Pr K . . 43.25(2) ?
K Pr K 1_455 . 130.558(15) ?
O6 P1 O12 . . 116.70(5) ?
O6 P1 O5 . . 107.54(5) ?
O12 P1 O5 . . 110.52(5) ?
O6 P1 O10 . . 110.55(5) ?
O12 P1 O10 . . 110.38(6) ?
O5 P1 O10 . . 99.78(5) ?
O6 P1 K . . 55.97(3) ?
O12 P1 K . . 61.30(4) ?
O5 P1 K . . 121.03(3) ?
O10 P1 K . . 138.98(4) ?
O11 P2 O7 . 2_656 115.17(6) ?
O11 P2 O1 . . 109.17(6) ?
O7 P2 O1 2_656 . 114.25(5) ?
O11 P2 O2 . . 109.22(6) ?
O7 P2 O2 2_656 . 111.14(5) ?
O1 P2 O2 . . 96.24(5) ?
O11 P2 K . 1_554 65.14(5) ?
O7 P2 K 2_656 1_554 62.31(3) ?
O1 P2 K . 1_554 167.90(4) ?
O2 P2 K . 1_554 95.76(4) ?
O3 P3 O4 2_556 . 119.42(5) ?
O3 P3 O5 2_556 . 107.01(5) ?
O4 P3 O5 . . 110.07(4) ?
O3 P3 O1 2_556 1_455 109.79(4) ?
O4 P3 O1 . 1_455 107.65(5) ?
O5 P3 O1 . 1_455 101.41(5) ?
O3 P3 K 2_556 1_455 90.09(4) ?
O5 P3 K . 1_455 150.30(3) ?
O1 P3 K 1_455 1_455 95.04(4) ?
O8 P4 O9 2_646 1_554 119.69(6) ?
O8 P4 O2 2_646 . 106.59(5) ?
O9 P4 O2 1_554 . 109.84(5) ?
O8 P4 O10 2_646 . 108.77(6) ?
O9 P4 O10 1_554 . 105.12(6) ?
O2 P4 O10 . . 106.09(5) ?
O8 P4 K 2_646 2_646 45.22(4) ?
O9 P4 K 1_554 2_646 103.55(4) ?
O2 P4 K . 2_646 145.07(4) ?
O10 P4 K . 2_646 73.90(4) ?
P2 O1 P3 . 1_655 132.40(6) ?
P4 O2 P2 . . 136.74(6) ?
P3 O3 Pr 2_546 . 136.64(5) ?
P3 O3 K 2_546 1_455 126.63(4) ?
Pr O3 K . 1_455 95.26(3) ?
P3 O4 Pr . . 139.19(5) ?
P3 O4 K . 1_455 119.05(4) ?
Pr O4 K . 1_455 97.10(3) ?
P1 O5 P3 . . 132.48(5) ?
P1 O6 Pr . 2_656 130.14(5) ?
P1 O6 K . . 97.89(4) ?
Pr O6 K 2_656 . 122.05(3) ?
P2 O7 Pr 2_646 . 136.16(5) ?
P2 O7 K 2_646 2_647 90.83(4) ?
Pr O7 K . 2_647 132.10(3) ?
P4 O8 Pr 2_656 . 147.72(6) ?
P4 O8 K 2_656 . 112.97(5) ?
Pr O8 K . . 99.24(3) ?
P4 O9 Pr 1_556 . 143.02(6) ?
P4 O9 K 1_556 . 116.82(5) ?
Pr O9 K . . 91.87(3) ?
P1 O10 P4 . . 144.49(7) ?
P2 O11 Pr . 1_654 171.29(7) ?
P2 O11 K . 1_554 88.04(5) ?
Pr O11 K 1_654 1_554 94.52(4) ?
P1 O12 Pr . . 144.39(5) ?
P1 O12 K . . 92.29(5) ?
Pr O12 K . . 98.06(3) ?

loop_
_geom_bond_atom_site_label_1
_geom_bond_atom_site_label_2
_geom_bond_site_symmetry_2
_geom_bond_distance
_geom_bond_publ_flag
K O4 1_655 2.7908(9) ?
K O6 . 2.7909(9) ?
K O8 . 2.8231(10) ?
K O3 1_655 2.8684(10) ?
K O7 2_657 2.9050(9) ?
K O12 . 2.9285(11) ?
K O11 1_556 2.9781(13) ?
K O9 . 3.1924(11) ?
K P2 1_556 3.2805(4) ?
K P1 . 3.3360(4) ?
Pr O11 1_456 2.3787(9) ?
Pr O9 . 2.4180(8) ?
Pr O12 . 2.4414(8) ?
Pr O3 . 2.4731(7) ?
Pr O4 . 2.4791(8) ?
Pr O6 2_646 2.4912(8) ?
Pr O7 . 2.4928(8) ?
Pr O8 . 2.5091(8) ?
P1 O6 . 1.4841(8) y
P1 O12 . 1.4850(8) y
P1 O5 . 1.5881(7) y
P1 O10 . 1.5887(9) y
P2 O11 . 1.4810(9) y
P2 O7 2_656 1.4822(8) y
P2 O1 . 1.5926(8) y
P2 O2 . 1.5941(8) y
P2 K 1_554 3.2805(4) ?
P3 O3 2_556 1.4806(8) y
P3 O4 . 1.4832(8) y
P3 O5 . 1.5902(8) y
P3 O1 1_455 1.5980(8) y
P4 O8 2_646 1.4777(8) y
P4 O9 1_554 1.4829(8) y
P4 O2 . 1.5874(8) y
P4 O10 . 1.5973(9) y
O1 P3 1_655 1.5980(8) ?
O3 P3 2_546 1.4806(8) ?
O3 K 1_455 2.8684(10) ?
O4 K 1_455 2.7908(9) ?
O6 Pr 2_656 2.4912(8) ?
O7 P2 2_646 1.4822(8) ?
O7 K 2_647 2.9051(9) ?
O8 P4 2_656 1.4776(8) ?
O9 P4 1_556 1.4829(8) ?
O11 Pr 1_654 2.3787(9) ?
O11 K 1_554 2.9782(13) ?
